data_4080625
loop_
_publ_author_name
'Chen, Wen-Ching'
'Hsu, Yu-Chen'
'Lee, Ching-Yu'
'Yap, Glenn P. A.'
'Ong, Tiow-Gan'

_publ_section_title
;
 Synthetic Modification of Acyclic Bent Allenes (Carbodicarbenes) and
 Further Studies on Their Structural Implications and Reactivities
;
_journal_issue 8
_journal_name_full Organometallics
_journal_page_first 2435
_journal_paper_doi 10.1021/om400139s
_journal_volume 32
_journal_year 2013
_chemical_formula_moiety 'C24 H30 N4'
_chemical_formula_sum 'C24 H30 N4'
_chemical_formula_weight 374.52
_chemical_name_systematic
;
 ? 
;
_space_group_crystal_system monoclinic
_space_group_IT_number 15
_space_group_name_Hall '-C 2yc'
_space_group_name_H-M_alt 'C 1 2/c 1'
_symmetry_space_group_name_Hall '-C 2yc'
_symmetry_space_group_name_H-M 'C 1 2/c 1'
_atom_sites_solution_hydrogens geom
_atom_sites_solution_primary direct
_atom_sites_solution_secondary difmap
_audit_creation_date 2012-05-23
_audit_creation_method
;
  Olex2 1.1
  (compiled 2011.11.01 svn.r2039, GUI svn.r3906)
;
_cell_angle_alpha 90.00
_cell_angle_beta 106.711(2)
_cell_angle_gamma 90.00
_cell_formula_units_Z 8
_cell_length_a 21.8209(5)
_cell_length_b 8.8104(3)
_cell_length_c 22.4682(7)
_cell_measurement_temperature 100(2)
_cell_volume 4137.1(2)
_computing_molecular_graphics
;
O. V. Dolomanov, L. J. Bourhis, R. J. Gildea, J. A. K. Howard and H. Puschmann,
OLEX2: a complete structure solution, refinement and analysis program.
J. Appl. Cryst. (2009). 42, 339-341.
;
_computing_publication_material
;
O. V. Dolomanov, L. J. Bourhis, R. J. Gildea, J. A. K. Howard and H. Puschmann,
OLEX2: a complete structure solution, refinement and analysis program.
J. Appl. Cryst. (2009). 42, 339-341.
;
_computing_structure_refinement
;
XL, G.M. Sheldrick, Acta Cryst.
(2008). A64, 112-122
;
_computing_structure_solution
;
XS, G.M. Sheldrick, Acta Cryst.
(2008). A64, 112-122
;
_diffrn_ambient_temperature 100.15
_diffrn_measured_fraction_theta_full 1.000
_diffrn_measured_fraction_theta_max 0.999
_diffrn_radiation_monochromator graphite
_diffrn_radiation_type MoK\a
_diffrn_radiation_wavelength 0.71073
_diffrn_reflns_av_R_equivalents 0.0686
_diffrn_reflns_av_unetI/netI 0.0342
_diffrn_reflns_limit_h_max 21
_diffrn_reflns_limit_h_min -28
_diffrn_reflns_limit_k_max 11
_diffrn_reflns_limit_k_min -11
_diffrn_reflns_limit_l_max 29
_diffrn_reflns_limit_l_min -29
_diffrn_reflns_number 46256
_diffrn_reflns_theta_full 25.00
_diffrn_reflns_theta_max 27.49
_diffrn_reflns_theta_min 1.89
_diffrn_source 'fine-focus sealed tube'
_exptl_absorpt_coefficient_mu 0.072
_exptl_absorpt_correction_T_max 0.9703
_exptl_absorpt_correction_T_min 0.9088
_exptl_absorpt_correction_type multi-scan
_exptl_absorpt_process_details
;
SADABS-2008/1 (Bruker,2008) was used for absorption correction.
R(int) was 0.0608 before and 0.0572 after correction.
The Ratio of minimum to maximum transmission is 0.9366.
The \l/2 correction factor is 0.0015.
;
_exptl_crystal_density_diffrn 1.203
_exptl_crystal_density_method 'not measured'
_exptl_crystal_F_000 1616
_exptl_crystal_size_max 0.24
_exptl_crystal_size_mid 0.20
_exptl_crystal_size_min 0.14
_refine_diff_density_max 0.362
_refine_diff_density_min -0.221
_refine_diff_density_rms 0.043
_refine_ls_extinction_method none
_refine_ls_goodness_of_fit_ref 0.996
_refine_ls_hydrogen_treatment mixed
_refine_ls_matrix_type full
_refine_ls_number_parameters 259
_refine_ls_number_reflns 4767
_refine_ls_number_restraints 0
_refine_ls_restrained_S_all 0.996
_refine_ls_R_factor_all 0.0662
_refine_ls_R_factor_gt 0.0421
_refine_ls_shift/su_max 0.001
_refine_ls_shift/su_mean 0.000
_refine_ls_structure_factor_coef Fsqd
_refine_ls_weighting_details 'calc w=1/[\s^2^(Fo^2^)+(0.0461P)^2^+3.7569P] where P=(Fo^2^+2Fc^2^)/3'
_refine_ls_weighting_scheme calc
_refine_ls_wR_factor_gt 0.0963
_refine_ls_wR_factor_ref 0.1110
_reflns_number_gt 3421
_reflns_number_total 4767
_reflns_threshold_expression >2sigma(I)
_cod_data_source_file om400139s_si_003.cif
_cod_data_source_block i13552
_cod_database_code 4080625

loop_
_space_group_symop_id
_space_group_symop_operation_xyz
1 'x, y, z'
2 '-x, y, -z+1/2'
3 'x+1/2, y+1/2, z'
4 '-x+1/2, y+1/2, -z+1/2'
5 '-x, -y, -z'
6 'x, -y, z-1/2'
7 '-x+1/2, -y+1/2, -z'
8 'x+1/2, -y+1/2, z-1/2'

loop_
_atom_site_label
_atom_site_type_symbol
_atom_site_fract_x
_atom_site_fract_y
_atom_site_fract_z
_atom_site_U_iso_or_equiv
_atom_site_adp_type
_atom_site_occupancy
_atom_site_symmetry_multiplicity
_atom_site_calc_flag
_atom_site_refinement_flags
N1 N 0.28708(5) -0.08245(14) 0.31537(5) 0.0205(3) Uani 1 1 d .
N2 N 0.24639(5) 0.05814(14) 0.37681(5) 0.0214(3) Uani 1 1 d .
N3 N 0.35037(6) 0.06681(14) 0.52383(5) 0.0211(3) Uani 1 1 d .
N4 N 0.36066(6) 0.28981(14) 0.47714(5) 0.0219(3) Uani 1 1 d .
C1 C 0.33243(6) 0.13736(16) 0.46128(6) 0.0193(3) Uani 1 1 d .
C2 C 0.35563(7) 0.05176(16) 0.41326(6) 0.0198(3) Uani 1 1 d .
C3 C 0.30340(6) 0.00700(16) 0.36824(6) 0.0186(3) Uani 1 1 d .
C4 C 0.22069(7) -0.10922(16) 0.29913(6) 0.0199(3) Uani 1 1 d .
C5 C 0.18081(7) -0.20149(17) 0.25480(7) 0.0246(3) Uani 1 1 d .
H5 H 0.1970 -0.2624 0.2278 0.029 Uiso 1 1 calc R
C6 C 0.11575(8) -0.20169(19) 0.25117(7) 0.0303(4) Uani 1 1 d .
H6 H 0.0874 -0.2647 0.2213 0.036 Uiso 1 1 calc R
C7 C 0.09159(7) -0.1126(2) 0.28994(7) 0.0307(4) Uani 1 1 d .
H7 H 0.0471 -0.1158 0.2862 0.037 Uiso 1 1 calc R
C8 C 0.13131(7) -0.01837(18) 0.33429(7) 0.0244(3) Uani 1 1 d .
H8 H 0.1149 0.0440 0.3606 0.029 Uiso 1 1 calc R
C9 C 0.19539(7) -0.01937(16) 0.33836(6) 0.0196(3) Uani 1 1 d .
C10 C 0.25808(6) 0.14478(17) 0.43359(6) 0.0208(3) Uani 1 1 d .
H10A H 0.2364 0.0985 0.4622 0.025 Uiso 1 1 calc R
H10B H 0.2433 0.2509 0.4249 0.025 Uiso 1 1 calc R
C11 C 0.39996(6) 0.14770(17) 0.56400(6) 0.0210(3) Uani 1 1 d .
C12 C 0.43768(7) 0.11992(19) 0.62396(7) 0.0270(3) Uani 1 1 d .
H12 H 0.4320 0.0307 0.6455 0.032 Uiso 1 1 calc R
C13 C 0.48464(7) 0.2279(2) 0.65203(7) 0.0325(4) Uani 1 1 d .
H13 H 0.5106 0.2113 0.6934 0.039 Uiso 1 1 calc R
C14 C 0.49395(7) 0.3561(2) 0.62130(8) 0.0316(4) Uani 1 1 d .
H14 H 0.5269 0.4254 0.6411 0.038 Uiso 1 1 calc R
C15 C 0.45531(7) 0.38599(19) 0.56084(7) 0.0277(3) Uani 1 1 d .
H15 H 0.4616 0.4745 0.5392 0.033 Uiso 1 1 calc R
C16 C 0.40796(7) 0.28315(17) 0.53383(7) 0.0217(3) Uani 1 1 d .
C17 C 0.42578(7) 0.02884(19) 0.42125(7) 0.0262(3) Uani 1 1 d .
H17A H 0.4342 -0.0791 0.4164 0.039 Uiso 1 1 calc R
H17B H 0.4504 0.0629 0.4628 0.039 Uiso 1 1 calc R
H17C H 0.4385 0.0877 0.3898 0.039 Uiso 1 1 calc R
C18 C 0.33420(7) -0.16620(17) 0.29291(7) 0.0235(3) Uani 1 1 d .
H18 H 0.3771 -0.1228 0.3148 0.028 Uiso 1 1 calc R
C19 C 0.32369(9) -0.1400(2) 0.22395(7) 0.0329(4) Uani 1 1 d .
H19A H 0.2827 -0.1847 0.2006 0.049 Uiso 1 1 calc R
H19B H 0.3584 -0.1876 0.2111 0.049 Uiso 1 1 calc R
H19C H 0.3231 -0.0307 0.2157 0.049 Uiso 1 1 calc R
C20 C 0.33574(7) -0.33113(18) 0.31153(7) 0.0282(3) Uani 1 1 d .
H20A H 0.3489 -0.3390 0.3570 0.042 Uiso 1 1 calc R
H20B H 0.3663 -0.3861 0.2949 0.042 Uiso 1 1 calc R
H20C H 0.2930 -0.3754 0.2948 0.042 Uiso 1 1 calc R
C21 C 0.33384(7) -0.09212(17) 0.52990(7) 0.0253(3) Uani 1 1 d .
H21 H 0.3023 -0.1212 0.4897 0.030 Uiso 1 1 calc R
C22 C 0.29986(8) -0.11094(19) 0.58017(8) 0.0316(4) Uani 1 1 d .
H22A H 0.3296 -0.0870 0.6208 0.047 Uiso 1 1 calc R
H22B H 0.2850 -0.2159 0.5802 0.047 Uiso 1 1 calc R
H22C H 0.2631 -0.0420 0.5717 0.047 Uiso 1 1 calc R
C23 C 0.39027(9) -0.2016(2) 0.53970(8) 0.0374(4) Uani 1 1 d .
H23A H 0.4096 -0.1903 0.5056 0.056 Uiso 1 1 calc R
H23B H 0.3751 -0.3061 0.5405 0.056 Uiso 1 1 calc R
H23C H 0.4222 -0.1785 0.5792 0.056 Uiso 1 1 calc R
C24 C 0.36864(8) 0.38545(18) 0.42751(7) 0.0296(4) Uani 1 1 d .
H24A H 0.4054 0.3500 0.4146 0.044 Uiso 1 1 calc R
H24B H 0.3760 0.4904 0.4422 0.044 Uiso 1 1 calc R
H24C H 0.3300 0.3807 0.3921 0.044 Uiso 1 1 calc R

loop_
_atom_site_aniso_label
_atom_site_aniso_U_11
_atom_site_aniso_U_22
_atom_site_aniso_U_33
_atom_site_aniso_U_23
_atom_site_aniso_U_13
_atom_site_aniso_U_12
N1 0.0220(6) 0.0223(6) 0.0185(6) -0.0030(5) 0.0081(5) 0.0010(5)
N2 0.0177(6) 0.0273(7) 0.0198(6) -0.0068(5) 0.0062(5) 0.0025(5)
N3 0.0246(6) 0.0222(6) 0.0163(6) 0.0011(5) 0.0057(5) 0.0012(5)
N4 0.0260(6) 0.0210(6) 0.0188(6) -0.0008(5) 0.0064(5) -0.0014(5)
C1 0.0212(7) 0.0195(7) 0.0179(7) -0.0004(6) 0.0069(5) 0.0020(6)
C2 0.0211(7) 0.0215(7) 0.0188(7) -0.0003(6) 0.0086(5) 0.0032(6)
C3 0.0227(7) 0.0186(7) 0.0167(7) 0.0010(5) 0.0095(6) 0.0027(6)
C4 0.0234(7) 0.0201(7) 0.0167(7) 0.0039(6) 0.0063(5) 0.0017(6)
C5 0.0296(8) 0.0233(8) 0.0195(7) -0.0012(6) 0.0051(6) 0.0006(6)
C6 0.0304(8) 0.0319(9) 0.0240(8) -0.0023(7) 0.0004(6) -0.0063(7)
C7 0.0211(7) 0.0397(9) 0.0285(8) 0.0028(7) 0.0026(6) -0.0017(7)
C8 0.0218(7) 0.0305(8) 0.0205(7) 0.0015(6) 0.0057(6) 0.0036(6)
C9 0.0228(7) 0.0203(7) 0.0151(6) 0.0020(5) 0.0046(5) 0.0017(6)
C10 0.0211(7) 0.0237(7) 0.0182(7) -0.0034(6) 0.0064(5) 0.0037(6)
C11 0.0177(6) 0.0276(8) 0.0191(7) -0.0038(6) 0.0074(5) 0.0045(6)
C12 0.0236(7) 0.0384(9) 0.0202(7) 0.0003(7) 0.0083(6) 0.0099(7)
C13 0.0195(7) 0.0549(11) 0.0210(8) -0.0109(8) 0.0024(6) 0.0107(7)
C14 0.0192(7) 0.0435(10) 0.0314(8) -0.0144(8) 0.0062(6) 0.0010(7)
C15 0.0224(7) 0.0321(8) 0.0312(8) -0.0079(7) 0.0119(6) -0.0004(6)
C16 0.0201(7) 0.0256(8) 0.0207(7) -0.0048(6) 0.0081(6) 0.0034(6)
C17 0.0226(7) 0.0345(9) 0.0219(7) -0.0044(7) 0.0073(6) 0.0029(6)
C18 0.0255(7) 0.0254(8) 0.0223(7) -0.0032(6) 0.0112(6) 0.0038(6)
C19 0.0474(10) 0.0310(9) 0.0272(8) -0.0011(7) 0.0217(7) 0.0028(8)
C20 0.0284(8) 0.0252(8) 0.0288(8) 0.0005(7) 0.0047(6) 0.0045(6)
C21 0.0324(8) 0.0213(7) 0.0237(7) 0.0023(6) 0.0106(6) 0.0021(6)
C22 0.0396(9) 0.0279(8) 0.0318(9) 0.0032(7) 0.0176(7) 0.0003(7)
C23 0.0511(11) 0.0279(9) 0.0395(10) 0.0058(8) 0.0233(8) 0.0123(8)
C24 0.0396(9) 0.0250(8) 0.0257(8) 0.0030(6) 0.0118(7) -0.0027(7)

loop_
_atom_type_symbol
_atom_type_description
_atom_type_scat_dispersion_real
_atom_type_scat_dispersion_imag
_atom_type_scat_source
C C 0.0033 0.0016 'International Tables Vol C Tables 4.2.6.8 and 6.1.1.4'
H H 0.0000 0.0000 'International Tables Vol C Tables 4.2.6.8 and 6.1.1.4'
N N 0.0061 0.0033 'International Tables Vol C Tables 4.2.6.8 and 6.1.1.4'

loop_
_geom_angle_atom_site_label_1
_geom_angle_atom_site_label_2
_geom_angle_atom_site_label_3
_geom_angle
C3 N1 C4 108.02(11)
C3 N1 C18 123.26(12)
C4 N1 C18 126.64(12)
C3 N2 C10 110.87(11)
C9 N2 C3 110.29(11)
C9 N2 C10 136.15(12)
C11 N3 C1 110.16(11)
C11 N3 C21 126.68(12)
C21 N3 C1 119.01(11)
C16 N4 C1 109.30(11)
C16 N4 C24 120.53(12)
C24 N4 C1 118.52(12)
N3 C1 C2 114.48(11)
N3 C1 C10 110.85(11)
N4 C1 N3 100.04(10)
N4 C1 C2 114.95(11)
N4 C1 C10 111.78(11)
C2 C1 C10 104.95(11)
C3 C2 C1 107.23(12)
C3 C2 C17 131.55(13)
C17 C2 C1 121.22(12)
N1 C3 N2 106.52(11)
C2 C3 N1 139.86(13)
C2 C3 N2 113.54(12)
N1 C4 C9 107.61(12)
C5 C4 N1 132.26(13)
C5 C4 C9 120.12(13)
C4 C5 C6 117.44(14)
C7 C6 C5 121.77(14)
C6 C7 C8 121.15(14)
C9 C8 C7 117.13(14)
N2 C9 C4 106.22(12)
C8 C9 N2 131.40(13)
C8 C9 C4 122.38(13)
N2 C10 C1 103.24(10)
N3 C11 C16 107.65(12)
C12 C11 N3 132.50(14)
C12 C11 C16 119.83(14)
C11 C12 C13 117.99(15)
C14 C13 C12 121.74(15)
C13 C14 C15 120.55(15)
C16 C15 C14 117.98(16)
N4 C16 C11 108.33(12)
C15 C16 N4 129.86(14)
C15 C16 C11 121.79(14)
N1 C18 C19 111.06(12)
N1 C18 C20 110.51(12)
C20 C18 C19 114.47(13)
N3 C21 C22 110.98(12)
N3 C21 C23 114.04(13)
C22 C21 C23 111.53(13)

loop_
_geom_bond_atom_site_label_1
_geom_bond_atom_site_label_2
_geom_bond_distance
N1 C3 1.3842(18)
N1 C4 1.4084(18)
N1 C18 1.4679(18)
N2 C3 1.3877(17)
N2 C9 1.3777(18)
N2 C10 1.4450(17)
N3 C1 1.4826(18)
N3 C11 1.3900(18)
N3 C21 1.4621(19)
N4 C1 1.4779(18)
N4 C16 1.3911(18)
N4 C24 1.4476(19)
C1 C2 1.5178(19)
C1 C10 1.5629(19)
C2 C3 1.347(2)
C2 C17 1.5027(19)
C4 C5 1.383(2)
C4 C9 1.4101(19)
C5 C6 1.398(2)
C6 C7 1.384(2)
C7 C8 1.392(2)
C8 C9 1.375(2)
C11 C12 1.384(2)
C11 C16 1.408(2)
C12 C13 1.407(2)
C13 C14 1.369(3)
C14 C15 1.403(2)
C15 C16 1.377(2)
C18 C19 1.517(2)
C18 C20 1.510(2)
C21 C22 1.528(2)
C21 C23 1.529(2)
